data_4126062
loop_
_publ_author_name
'Kawamata, Yu'
'Yan, Ming'
'Liu, Zhiqing'
'Bao, Deng-Hui'
'Chen, Jinshan'
'Starr, Jeremy T.'
'Baran, Phil S.'

_publ_section_title
;
 Scalable, Electrochemical Oxidation of Unactivated C-H Bonds.
;
_journal_issue 22
_journal_name_full 'Journal of the American Chemical Society'
_journal_page_first 7448
_journal_page_last 7451
_journal_paper_doi 10.1021/jacs.7b03539
_journal_volume 139
_journal_year 2017
_chemical_absolute_configuration ad
_chemical_formula_moiety 'C22 H32 O4'
_chemical_formula_sum 'C22 H32 O4'
_chemical_formula_weight 360.47
_space_group_crystal_system triclinic
_space_group_IT_number 1
_space_group_name_Hall 'P 1'
_space_group_name_H-M_alt 'P 1'
_symmetry_space_group_name_Hall 'P 1'
_symmetry_space_group_name_H-M 'P 1'
_atom_sites_solution_hydrogens geom
_audit_creation_date 2017-03-17
_audit_creation_method
;
Olex2 1.2-beta
(compiled 2017.03.14 svn.r3398 for OlexSys, GUI svn.r5328)
;
_cell_angle_alpha 70.4450(10)
_cell_angle_beta 86.3930(10)
_cell_angle_gamma 76.9130(10)
_cell_formula_units_Z 2
_cell_length_a 6.4628(3)
_cell_length_b 12.4060(5)
_cell_length_c 13.1362(6)
_cell_measurement_reflns_used 9779
_cell_measurement_temperature 100(2)
_cell_measurement_theta_max 72.12
_cell_measurement_theta_min 3.57
_cell_volume 966.61(7)
_computing_cell_refinement 'SAINT V8.38A (Bruker, 2017)'
_computing_data_collection 'APEX3 v2016.1-0 (Bruker, 2016)'
_computing_data_reduction 'SAINT V8.38A (Bruker, 2017)'
_computing_molecular_graphics 'Olex2 (Dolomanov et al., 2009)'
_computing_publication_material 'Olex2 (Dolomanov et al., 2009)'
_computing_structure_refinement 'XL (Sheldrick, 2008)'
_computing_structure_solution 'ShelXT (Sheldrick, 2015)'
_diffrn_ambient_temperature 100.0
_diffrn_detector 'Bruker Platinum135 CCD'
_diffrn_detector_area_resol_mean 7.9
_diffrn_detector_type 'CCD Area Detector'
_diffrn_measured_fraction_theta_full 0.984
_diffrn_measured_fraction_theta_max 0.980
_diffrn_measurement_device 'Fixed Chi Three-Circle Diffractometer'
_diffrn_measurement_device_type 'Bruker D8 Platinum135'
_diffrn_measurement_method '\w and \f scans'
_diffrn_radiation_monochromator 'Multilayer Mirrors'
_diffrn_radiation_probe x-ray
_diffrn_radiation_type CuK\a
_diffrn_radiation_wavelength 1.54178
_diffrn_radiation_xray_symbol K-L~3~
_diffrn_reflns_av_R_equivalents 0.0380
_diffrn_reflns_av_unetI/netI 0.0298
_diffrn_reflns_Laue_measured_fraction_full 0.984
_diffrn_reflns_Laue_measured_fraction_max 0.980
_diffrn_reflns_limit_h_max 7
_diffrn_reflns_limit_h_min -7
_diffrn_reflns_limit_k_max 15
_diffrn_reflns_limit_k_min -15
_diffrn_reflns_limit_l_max 15
_diffrn_reflns_limit_l_min -15
_diffrn_reflns_number 25233
_diffrn_reflns_point_group_measured_fraction_full 0.962
_diffrn_reflns_point_group_measured_fraction_max 0.951
_diffrn_reflns_theta_full 67.500
_diffrn_reflns_theta_max 70.054
_diffrn_reflns_theta_min 3.571
_diffrn_source 'Micro Focus Rotating Anode'
_diffrn_source_type 'Bruker FR-591'
_diffrn_standards_number 0
_exptl_absorpt_coefficient_mu 0.665
_exptl_absorpt_correction_T_max 0.5230
_exptl_absorpt_correction_T_min 0.4194
_exptl_absorpt_correction_type multi-scan
_exptl_absorpt_process_details
'SADABS-2016/2 (Bruker,2016/2) was used for absorption correction. wR2(int) was 0.0881 before and 0.0545 after correction. The Ratio of minimum to maximum transmission is 0.8019. The \l/2 correction factor is Not present.'
_exptl_crystal_colour colourless
_exptl_crystal_colour_primary colourless
_exptl_crystal_density_diffrn 1.239
_exptl_crystal_description plate
_exptl_crystal_F_000 392
_exptl_crystal_size_max 0.4
_exptl_crystal_size_mid 0.25
_exptl_crystal_size_min 0.06
_refine_diff_density_max 0.242
_refine_diff_density_min -0.154
_refine_diff_density_rms 0.034
_refine_ls_abs_structure_details
;
 Flack x determined using 3335 quotients [(I+)-(I-)]/[(I+)+(I-)]
 (Parsons, Flack and Wagner, Acta Cryst. B69 (2013) 249-259).
;
_refine_ls_abs_structure_Flack -0.01(4)
_refine_ls_extinction_coef 0.0029(7)
_refine_ls_extinction_expression Fc^*^=kFc[1+0.001xFc^2^\l^3^/sin(2\q)]^-1/4^
_refine_ls_extinction_method 'SHELXL-2016/6 (Sheldrick 2016)'
_refine_ls_goodness_of_fit_ref 1.052
_refine_ls_hydrogen_treatment constr
_refine_ls_matrix_type full
_refine_ls_number_parameters 483
_refine_ls_number_reflns 6975
_refine_ls_number_restraints 4
_refine_ls_restrained_S_all 1.052
_refine_ls_R_factor_all 0.0293
_refine_ls_R_factor_gt 0.0292
_refine_ls_shift/su_max 0.000
_refine_ls_shift/su_mean 0.000
_refine_ls_structure_factor_coef Fsqd
_refine_ls_weighting_details 'w=1/[\s^2^(Fo^2^)+(0.0507P)^2^+0.1351P] where P=(Fo^2^+2Fc^2^)/3'
_refine_ls_weighting_scheme calc
_refine_ls_wR_factor_gt 0.0823
_refine_ls_wR_factor_ref 0.0824
_reflns_Friedel_coverage 0.942
_reflns_Friedel_fraction_full 0.940
_reflns_Friedel_fraction_max 0.923
_reflns_number_gt 6938
_reflns_number_total 6975
_reflns_threshold_expression 'I > 2\s(I)'
_cod_data_source_file ja7b03539_si_002.cif
_cod_data_source_block baran614
_cod_depositor_comments
;
The following automatic conversions were performed:

'_diffrn_radiation_probe' value 'X-ray' changed to 'x-ray' according
to
/home/data/users/saulius/crontab/automatic-downloads/rss-feeds/ACS/lib/dictionaries/cif_core.dic
dictionary named 'cif_core.dic' version 2.4.2 from 2011-04-26.

Automatic conversion script
Id: cif_fix_values 4973 2017-02-22 13:04:09Z antanas 

 Adding full bibliography for 4126062.cif.
;
_cod_database_code 4126062
_shelx_shelxl_version_number 2016/6
_shelx_space_group_comment
;
The symmetry employed for this shelxl refinement is uniquely defined
by the following loop, which should always be used as a source of
symmetry information in preference to the above space-group names.
They are only intended as comments.
;
_shelx_estimated_absorpt_t_max 0.961
_shelx_estimated_absorpt_t_min 0.777
_olex2_refinement_description
;
1. Fixed Uiso
 At 1.2 times of:
  All C(H) groups, All C(H,H) groups, All C(H,H,H,H) groups
 At 1.5 times of:
  All C(H,H,H) groups
2. Restrained distances
 C22A-C21 \\sim C22-C21
 with sigma of 0.005
3. Uiso/Uaniso restraints and constraints
Uanis(C22A) = Uanis(C22)
4. Others
 Sof(H21C)=Sof(H21D)=Sof(C22A)=Sof(H22D)=Sof(H22E)=Sof(H22F)=1-FVAR(1)
 Sof(H21A)=Sof(H21B)=Sof(C22)=Sof(H22A)=Sof(H22B)=Sof(H22C)=FVAR(1)
5.a Ternary CH refined with riding coordinates:
 C9(H9), C12(H12), C9'(H9'), C12'(H12')
5.b Secondary CH2 refined with riding coordinates:
 C4(H4A,H4B), C6(H6A,H6B), C7(H7A,H7B), C8(H8A,H8B), C13(H13A,H13B), C14(H14A,
 H14B), C15(H15A,H15B), C17(H17A,H17B), C21(H21A,H21B), C21(H21C,H21D),
 C4'(H4'A,H4'B), C6'(H6'A,H6'B), C7'(H7'A,H7'B), C8'(H8'A,H8'B), C13'(H13C,
 H13D), C14'(H14C,H14D), C15'(H15C,H15D), C17'(H17C,H17D), C21'(H21E,H21F)
5.c Idealised Me refined as rotating group:
 C1(H1A,H1B,H1C), C11(H11A,H11B,H11C), C19(H19A,H19B,H19C), C22(H22A,H22B,
 H22C), C1'(H1'A,H1'B,H1'C), C11'(H11D,H11E,H11F), C19'(H19D,H19E,H19F),
 C22'(H22G,H22H,H22I), C22A(H22D,H22E,H22F)
;
_olex2_submission_special_instructions 'No special instructions were received'

loop_
_space_group_symop_operation_xyz
'x, y, z'

loop_
_atom_site_label
_atom_site_type_symbol
_atom_site_fract_x
_atom_site_fract_y
_atom_site_fract_z
_atom_site_U_iso_or_equiv
_atom_site_adp_type
_atom_site_occupancy
_atom_site_site_symmetry_order
_atom_site_calc_flag
_atom_site_refinement_flags_posn
_atom_site_refinement_flags_occupancy
_atom_site_disorder_assembly
_atom_site_disorder_group
O1 O 0.2909(2) 0.11689(14) 0.30842(15) 0.0358(4) Uani 1 1 d . . . .
O2 O 0.7578(3) 0.71358(12) 0.02894(11) 0.0293(3) Uani 1 1 d . . . .
O3 O 0.4125(2) 0.67590(12) 0.39293(12) 0.0279(3) Uani 1 1 d . . . .
O4 O 0.4773(2) 0.78404(11) 0.22457(10) 0.0196(3) Uani 1 1 d . . . .
C1 C 0.7116(4) -0.04707(18) 0.3549(2) 0.0334(5) Uani 1 1 d . . . .
H1A H 0.654729 -0.082647 0.426159 0.050 Uiso 1 1 calc GR . . .
H1B H 0.864309 -0.080174 0.354484 0.050 Uiso 1 1 calc GR . . .
H1C H 0.639533 -0.063326 0.299914 0.050 Uiso 1 1 calc GR . . .
C2 C 0.6745(3) 0.08471(16) 0.33004(17) 0.0228(4) Uani 1 1 d . . . .
C3 C 0.4413(3) 0.14426(17) 0.33563(17) 0.0236(4) Uani 1 1 d . . . .
C4 C 0.4319(3) 0.24506(16) 0.37906(16) 0.0206(4) Uani 1 1 d . . . .
H4A H 0.368400 0.228252 0.451762 0.025 Uiso 1 1 calc R . . .
H4B H 0.346884 0.319150 0.330145 0.025 Uiso 1 1 calc R . . .
C5 C 0.6672(3) 0.25319(15) 0.38406(15) 0.0183(4) Uani 1 1 d . . . .
C6 C 0.7786(3) 0.12286(17) 0.40950(16) 0.0223(4) Uani 1 1 d . . . .
H6A H 0.933472 0.113932 0.397528 0.027 Uiso 1 1 calc R . . .
H6B H 0.754131 0.076647 0.485095 0.027 Uiso 1 1 calc R . . .
C7 C 0.7479(3) 0.14626(17) 0.21528(17) 0.0248(4) Uani 1 1 d . . . .
H7A H 0.903942 0.120575 0.211528 0.030 Uiso 1 1 calc R . . .
H7B H 0.682185 0.122150 0.162661 0.030 Uiso 1 1 calc R . . .
C8 C 0.6885(3) 0.28034(16) 0.18373(15) 0.0204(4) Uani 1 1 d . . . .
H8A H 0.533785 0.307720 0.168609 0.025 Uiso 1 1 calc R . . .
H8B H 0.763083 0.315015 0.116695 0.025 Uiso 1 1 calc R . . .
C9 C 0.7465(3) 0.32347(15) 0.27281(14) 0.0162(4) Uani 1 1 d . . . .
H9 H 0.905114 0.301442 0.278414 0.019 Uiso 1 1 calc R . . .
C10 C 0.6873(3) 0.45969(15) 0.24384(14) 0.0149(4) Uani 1 1 d . . . .
C11 C 0.4495(3) 0.51408(15) 0.21906(14) 0.0174(4) Uani 1 1 d . . . .
H11A H 0.428573 0.599450 0.187315 0.026 Uiso 1 1 calc GR . . .
H11B H 0.369226 0.494400 0.286097 0.026 Uiso 1 1 calc GR . . .
H11C H 0.399390 0.483025 0.167990 0.026 Uiso 1 1 calc GR . . .
C12 C 0.7639(3) 0.48941(15) 0.33910(14) 0.0158(4) Uani 1 1 d . . . .
H12 H 0.918213 0.450652 0.348802 0.019 Uiso 1 1 calc R . . .
C13 C 0.6611(3) 0.42952(16) 0.44542(14) 0.0201(4) Uani 1 1 d . . . .
H13A H 0.709959 0.451083 0.504441 0.024 Uiso 1 1 calc R . . .
H13B H 0.504781 0.456945 0.438634 0.024 Uiso 1 1 calc R . . .
C14 C 0.7200(3) 0.29660(17) 0.47292(15) 0.0224(4) Uani 1 1 d . . . .
H14A H 0.874341 0.269270 0.488975 0.027 Uiso 1 1 calc R . . .
H14B H 0.644632 0.260650 0.539250 0.027 Uiso 1 1 calc R . . .
C15 C 0.8099(3) 0.51260(16) 0.14055(15) 0.0192(4) Uani 1 1 d . . . .
H15A H 0.959619 0.468679 0.148994 0.023 Uiso 1 1 calc R . . .
H15B H 0.747487 0.502697 0.078180 0.023 Uiso 1 1 calc R . . .
C16 C 0.8044(3) 0.64116(16) 0.11691(15) 0.0185(4) Uani 1 1 d . . . .
C17 C 0.8707(3) 0.67168(15) 0.20981(15) 0.0173(4) Uani 1 1 d . . . .
H17A H 0.842691 0.758075 0.189730 0.021 Uiso 1 1 calc R . . .
H17B H 1.025700 0.641275 0.221994 0.021 Uiso 1 1 calc R . . .
C18 C 0.7560(3) 0.62246(15) 0.31666(14) 0.0167(4) Uani 1 1 d . . . .
C19 C 0.8762(3) 0.63577(17) 0.40765(16) 0.0228(4) Uani 1 1 d . . . .
H19A H 0.895803 0.716328 0.387092 0.034 Uiso 1 1 calc GR . . .
H19B H 1.015199 0.581301 0.419619 0.034 Uiso 1 1 calc GR . . .
H19C H 0.794036 0.618146 0.474225 0.034 Uiso 1 1 calc GR . . .
C20 C 0.5300(3) 0.69452(15) 0.31695(14) 0.0176(4) Uani 1 1 d . . . .
C21 C 0.2687(3) 0.86020(17) 0.22088(17) 0.0248(4) Uani 1 1 d D . . .
H21A H 0.273514 0.917442 0.257663 0.030 Uiso 0.58(3) 1 calc R P A 1
H21B H 0.164011 0.813320 0.257848 0.030 Uiso 0.58(3) 1 calc R P A 1
H21C H 0.258617 0.898800 0.276448 0.030 Uiso 0.42(3) 1 calc R P A 2
H21D H 0.156261 0.814840 0.233625 0.030 Uiso 0.42(3) 1 calc R P A 2
C22 C 0.206(2) 0.9232(12) 0.1040(4) 0.042(2) Uani 0.58(3) 1 d D P A 1
H22A H 0.310565 0.969407 0.068225 0.063 Uiso 0.58(3) 1 calc GR P A 1
H22B H 0.065666 0.975353 0.099068 0.063 Uiso 0.58(3) 1 calc GR P A 1
H22C H 0.201287 0.865750 0.068442 0.063 Uiso 0.58(3) 1 calc GR P A 1
O1' O 0.6901(2) 0.90054(15) 0.67388(14) 0.0357(4) Uani 1 1 d . . . .
O2' O 0.1911(3) 0.36798(14) 0.58418(13) 0.0334(4) Uani 1 1 d . . . .
O3' O 0.6261(2) 0.27405(13) 0.92426(13) 0.0312(3) Uani 1 1 d . . . .
O4' O 0.5136(2) 0.20347(12) 0.80596(12) 0.0241(3) Uani 1 1 d . . . .
C1' C 0.2673(4) 1.04703(18) 0.68109(18) 0.0296(5) Uani 1 1 d . . . .
H1'A H 0.359277 1.084123 0.624288 0.044 Uiso 1 1 calc GR . . .
H1'B H 0.297582 1.057727 0.748828 0.044 Uiso 1 1 calc GR . . .
H1'C H 0.118197 1.083171 0.660070 0.044 Uiso 1 1 calc GR . . .
C2' C 0.3087(3) 0.91702(16) 0.69673(15) 0.0206(4) Uani 1 1 d . . . .
C3' C 0.5431(3) 0.85616(17) 0.71386(16) 0.0222(4) Uani 1 1 d . . . .
C4' C 0.5607(3) 0.73104(16) 0.78955(15) 0.0203(4) Uani 1 1 d . . . .
H4'A H 0.629356 0.719377 0.858839 0.024 Uiso 1 1 calc R . . .
H4'B H 0.644611 0.674421 0.756382 0.024 Uiso 1 1 calc R . . .
C5' C 0.3281(3) 0.71537(16) 0.80753(14) 0.0169(4) Uani 1 1 d . . . .
C6' C 0.2109(3) 0.84185(16) 0.79674(15) 0.0192(4) Uani 1 1 d . . . .
H6'A H 0.056208 0.852771 0.786357 0.023 Uiso 1 1 calc R . . .
H6'B H 0.235468 0.861424 0.861484 0.023 Uiso 1 1 calc R . . .
C7' C 0.2304(3) 0.89477(17) 0.59770(15) 0.0215(4) Uani 1 1 d . . . .
H7'A H 0.073917 0.921585 0.591437 0.026 Uiso 1 1 calc R . . .
H7'B H 0.291876 0.941954 0.531360 0.026 Uiso 1 1 calc R . . .
C8' C 0.2910(3) 0.76546(16) 0.60523(14) 0.0196(4) Uani 1 1 d . . . .
H8'A H 0.444456 0.744645 0.590735 0.024 Uiso 1 1 calc R . . .
H8'B H 0.211663 0.754204 0.548848 0.024 Uiso 1 1 calc R . . .
C9' C 0.2433(3) 0.68265(15) 0.71636(14) 0.0157(4) Uani 1 1 d . . . .
H9' H 0.085076 0.701324 0.722355 0.019 Uiso 1 1 calc R . . .
C10' C 0.3045(3) 0.54942(15) 0.72733(14) 0.0165(4) Uani 1 1 d . . . .
C11' C 0.5396(3) 0.50686(16) 0.70330(15) 0.0198(4) Uani 1 1 d . . . .
H11D H 0.628911 0.501921 0.762974 0.030 Uiso 1 1 calc GR . . .
H11E H 0.579117 0.562272 0.636201 0.030 Uiso 1 1 calc GR . . .
H11F H 0.560165 0.429328 0.695441 0.030 Uiso 1 1 calc GR . . .
C12' C 0.2451(3) 0.47751(16) 0.84273(14) 0.0177(4) Uani 1 1 d . . . .
H12' H 0.090818 0.510894 0.849485 0.021 Uiso 1 1 calc R . . .
C13' C 0.3568(3) 0.50243(16) 0.92911(14) 0.0217(4) Uani 1 1 d . . . .
H13C H 0.321126 0.453553 1.001776 0.026 Uiso 1 1 calc R . . .
H13D H 0.512609 0.481887 0.920651 0.026 Uiso 1 1 calc R . . .
C14' C 0.2871(3) 0.63215(16) 0.91855(15) 0.0214(4) Uani 1 1 d . . . .
H14C H 0.133273 0.649868 0.933496 0.026 Uiso 1 1 calc R . . .
H14D H 0.363381 0.646763 0.973966 0.026 Uiso 1 1 calc R . . .
C15' C 0.1711(3) 0.53313(17) 0.64237(15) 0.0216(4) Uani 1 1 d . . . .
H15C H 0.023002 0.576601 0.644226 0.026 Uiso 1 1 calc R . . .
H15D H 0.227302 0.568147 0.569787 0.026 Uiso 1 1 calc R . . .
C16' C 0.1698(3) 0.40678(18) 0.65860(17) 0.0236(4) Uani 1 1 d . . . .
C17' C 0.1254(3) 0.33559(17) 0.77182(17) 0.0235(4) Uani 1 1 d . . . .
H17C H 0.151087 0.252295 0.776521 0.028 Uiso 1 1 calc R . . .
H17D H -0.026801 0.360834 0.786518 0.028 Uiso 1 1 calc R . . .
C18' C 0.2593(3) 0.34473(17) 0.86076(16) 0.0207(4) Uani 1 1 d . . . .
C19' C 0.1622(4) 0.28675(19) 0.97060(18) 0.0291(5) Uani 1 1 d . . . .
H19D H 0.253793 0.282007 1.029321 0.044 Uiso 1 1 calc GR . . .
H19E H 0.150445 0.207677 0.975861 0.044 Uiso 1 1 calc GR . . .
H19F H 0.020760 0.333784 0.976248 0.044 Uiso 1 1 calc GR . . .
C20' C 0.4879(3) 0.27310(16) 0.86713(15) 0.0208(4) Uani 1 1 d . . . .
C21' C 0.7163(3) 0.11938(18) 0.81697(19) 0.0287(5) Uani 1 1 d . . . .
H21E H 0.832697 0.156197 0.824566 0.034 Uiso 1 1 calc R . . .
H21F H 0.741896 0.096432 0.751208 0.034 Uiso 1 1 calc R . . .
C22' C 0.7157(4) 0.0122(2) 0.9142(2) 0.0376(5) Uani 1 1 d . . . .
H22G H 0.603375 -0.025592 0.905494 0.056 Uiso 1 1 calc GR . . .
H22H H 0.689793 0.035062 0.979182 0.056 Uiso 1 1 calc GR . . .
H22I H 0.853661 -0.042705 0.921168 0.056 Uiso 1 1 calc GR . . .
C22A C 0.246(3) 0.9498(14) 0.1092(8) 0.042(2) Uani 0.42(3) 1 d D P A 2
H22D H 0.348799 0.999367 0.100772 0.063 Uiso 0.42(3) 1 calc GR P A 2
H22E H 0.101747 0.998664 0.098987 0.063 Uiso 0.42(3) 1 calc GR P A 2
H22F H 0.272935 0.909782 0.055275 0.063 Uiso 0.42(3) 1 calc GR P A 2

loop_
_atom_site_aniso_label
_atom_site_aniso_U_11
_atom_site_aniso_U_22
_atom_site_aniso_U_33
_atom_site_aniso_U_23
_atom_site_aniso_U_13
_atom_site_aniso_U_12
O1 0.0211(8) 0.0369(8) 0.0580(11) -0.0232(8) 0.0022(7) -0.0121(6)
O2 0.0417(9) 0.0265(7) 0.0188(7) -0.0044(6) 0.0007(6) -0.0105(6)
O3 0.0311(8) 0.0256(7) 0.0244(7) -0.0092(6) 0.0096(6) -0.0022(6)
O4 0.0173(6) 0.0189(6) 0.0215(6) -0.0072(5) 0.0012(5) -0.0014(5)
C1 0.0287(11) 0.0189(10) 0.0555(14) -0.0166(10) 0.0065(10) -0.0058(8)
C2 0.0171(9) 0.0182(9) 0.0361(11) -0.0130(8) 0.0037(8) -0.0043(7)
C3 0.0189(10) 0.0215(9) 0.0317(10) -0.0104(8) 0.0038(8) -0.0052(8)
C4 0.0170(9) 0.0183(9) 0.0264(9) -0.0081(7) 0.0052(7) -0.0038(7)
C5 0.0196(9) 0.0155(9) 0.0190(9) -0.0051(7) 0.0016(7) -0.0032(7)
C6 0.0186(9) 0.0162(9) 0.0289(10) -0.0051(7) 0.0005(8) -0.0013(7)
C7 0.0239(10) 0.0239(10) 0.0333(11) -0.0186(8) 0.0046(8) -0.0057(8)
C8 0.0230(9) 0.0217(9) 0.0210(9) -0.0116(8) 0.0040(7) -0.0076(7)
C9 0.0143(8) 0.0175(9) 0.0184(8) -0.0089(7) 0.0021(7) -0.0025(7)
C10 0.0147(9) 0.0178(9) 0.0135(8) -0.0070(7) 0.0014(7) -0.0033(7)
C11 0.0178(9) 0.0174(8) 0.0178(8) -0.0081(7) -0.0019(7) -0.0016(7)
C12 0.0160(8) 0.0171(8) 0.0155(8) -0.0077(7) -0.0017(7) -0.0024(7)
C13 0.0282(10) 0.0210(9) 0.0125(8) -0.0067(7) 0.0009(7) -0.0064(8)
C14 0.0275(10) 0.0212(9) 0.0176(8) -0.0051(7) -0.0014(7) -0.0050(8)
C15 0.0217(9) 0.0209(9) 0.0176(8) -0.0102(7) 0.0038(7) -0.0049(7)
C16 0.0174(9) 0.0205(8) 0.0179(9) -0.0070(7) 0.0055(7) -0.0050(7)
C17 0.0139(8) 0.0174(8) 0.0216(9) -0.0076(7) -0.0007(7) -0.0034(7)
C18 0.0187(9) 0.0176(9) 0.0163(8) -0.0080(7) -0.0011(7) -0.0046(7)
C19 0.0278(10) 0.0232(9) 0.0217(9) -0.0104(7) -0.0041(8) -0.0079(8)
C20 0.0212(9) 0.0177(8) 0.0187(9) -0.0109(7) 0.0017(7) -0.0065(7)
C21 0.0177(9) 0.0228(9) 0.0339(10) -0.0121(8) 0.0002(8) -0.0005(7)
C22 0.026(5) 0.042(4) 0.0383(16) 0.001(2) 0.0004(14) 0.007(3)
O1' 0.0232(8) 0.0392(9) 0.0425(9) -0.0068(7) 0.0023(7) -0.0132(7)
O2' 0.0404(9) 0.0340(8) 0.0343(8) -0.0211(7) -0.0038(7) -0.0088(7)
O3' 0.0259(8) 0.0279(7) 0.0418(8) -0.0167(6) -0.0130(7) 0.0019(6)
O4' 0.0204(7) 0.0227(7) 0.0323(7) -0.0142(6) 0.0011(6) -0.0030(5)
C1' 0.0348(12) 0.0200(10) 0.0336(11) -0.0072(8) -0.0007(9) -0.0072(8)
C2' 0.0212(10) 0.0202(9) 0.0218(9) -0.0080(7) -0.0002(7) -0.0052(7)
C3' 0.0216(10) 0.0253(10) 0.0227(9) -0.0102(8) -0.0008(8) -0.0071(8)
C4' 0.0173(9) 0.0222(9) 0.0224(9) -0.0096(7) -0.0038(7) -0.0019(7)
C5' 0.0169(9) 0.0213(9) 0.0150(8) -0.0099(7) 0.0001(7) -0.0033(7)
C6' 0.0211(9) 0.0209(9) 0.0190(9) -0.0109(7) 0.0007(7) -0.0047(7)
C7' 0.0221(10) 0.0226(9) 0.0167(9) -0.0025(7) -0.0009(7) -0.0048(7)
C8' 0.0211(9) 0.0245(9) 0.0147(9) -0.0082(7) -0.0013(7) -0.0047(7)
C9' 0.0142(8) 0.0177(8) 0.0160(8) -0.0077(7) -0.0006(6) -0.0015(6)
C10' 0.0158(9) 0.0202(9) 0.0158(8) -0.0095(7) -0.0003(7) -0.0030(7)
C11' 0.0193(9) 0.0215(9) 0.0218(9) -0.0119(7) 0.0024(7) -0.0039(7)
C12' 0.0163(9) 0.0186(9) 0.0181(9) -0.0073(7) 0.0023(7) -0.0024(7)
C13' 0.0302(11) 0.0206(9) 0.0141(8) -0.0060(7) -0.0025(7) -0.0041(8)
C14' 0.0285(10) 0.0224(9) 0.0149(8) -0.0089(7) 0.0015(7) -0.0051(8)
C15' 0.0241(10) 0.0219(9) 0.0200(9) -0.0083(7) -0.0050(7) -0.0041(8)
C16' 0.0170(9) 0.0286(10) 0.0306(10) -0.0167(8) -0.0072(8) -0.0030(7)
C17' 0.0168(9) 0.0204(9) 0.0354(11) -0.0116(8) -0.0011(8) -0.0042(7)
C18' 0.0190(10) 0.0205(9) 0.0242(9) -0.0087(7) 0.0011(7) -0.0054(7)
C19' 0.0311(11) 0.0252(10) 0.0294(11) -0.0058(8) 0.0069(9) -0.0095(8)
C20' 0.0226(10) 0.0160(9) 0.0237(9) -0.0057(7) -0.0007(8) -0.0049(7)
C21' 0.0188(10) 0.0295(11) 0.0401(12) -0.0172(9) 0.0035(9) -0.0017(8)
C22' 0.0344(12) 0.0292(11) 0.0437(13) -0.0136(10) 0.0022(10) 0.0055(9)
C22A 0.026(5) 0.042(4) 0.0383(16) 0.001(2) 0.0004(14) 0.007(3)

loop_
_atom_type_symbol
_atom_type_description
_atom_type_scat_dispersion_real
_atom_type_scat_dispersion_imag
_atom_type_scat_source
C C 0.0181 0.0091 'International Tables Vol C Tables 4.2.6.8 and 6.1.1.4'
H H 0.0000 0.0000 'International Tables Vol C Tables 4.2.6.8 and 6.1.1.4'
O O 0.0492 0.0322 'International Tables Vol C Tables 4.2.6.8 and 6.1.1.4'

loop_
_geom_angle_atom_site_label_1
_geom_angle_atom_site_label_2
_geom_angle_atom_site_label_3
_geom_angle
C20 O4 C21 116.07(14)
H1A C1 H1B 109.5
H1A C1 H1C 109.5
H1B C1 H1C 109.5
C2 C1 H1A 109.5
C2 C1 H1B 109.5
C2 C1 H1C 109.5
C1 C2 C3 113.74(17)
C1 C2 C6 115.13(18)
C1 C2 C7 111.62(17)
C3 C2 C7 106.01(16)
C6 C2 C3 101.44(15)
C6 C2 C7 108.05(16)
O1 C3 C2 125.48(18)
O1 C3 C4 126.12(18)
C4 C3 C2 108.40(16)
C3 C4 H4A 110.8
C3 C4 H4B 110.8
C3 C4 C5 104.70(15)
H4A C4 H4B 108.9
C5 C4 H4A 110.8
C5 C4 H4B 110.8
C4 C5 C9 112.29(15)
C6 C5 C4 100.19(15)
C6 C5 C9 108.00(14)
C14 C5 C4 115.18(16)
C14 C5 C6 109.44(15)
C14 C5 C9 110.99(15)
C2 C6 C5 103.53(15)
C2 C6 H6A 111.1
C2 C6 H6B 111.1
C5 C6 H6A 111.1
C5 C6 H6B 111.1
H6A C6 H6B 109.0
C2 C7 H7A 109.1
C2 C7 H7B 109.1
H7A C7 H7B 107.9
C8 C7 C2 112.42(15)
C8 C7 H7A 109.1
C8 C7 H7B 109.1
C7 C8 H8A 109.1
C7 C8 H8B 109.1
C7 C8 C9 112.31(16)
H8A C8 H8B 107.9
C9 C8 H8A 109.1
C9 C8 H8B 109.1
C5 C9 H9 105.4
C5 C9 C10 115.35(13)
C8 C9 C5 110.40(14)
C8 C9 H9 105.4
C8 C9 C10 113.80(14)
C10 C9 H9 105.4
C11 C10 C9 114.05(14)
C11 C10 C12 111.07(14)
C11 C10 C15 107.13(14)
C12 C10 C9 107.59(13)
C15 C10 C9 107.58(13)
C15 C10 C12 109.31(14)
C10 C11 H11A 109.5
C10 C11 H11B 109.5
C10 C11 H11C 109.5
H11A C11 H11B 109.5
H11A C11 H11C 109.5
H11B C11 H11C 109.5
C10 C12 H12 105.0
C10 C12 C18 115.22(14)
C13 C12 C10 111.10(14)
C13 C12 H12 105.0
C13 C12 C18 114.36(14)
C18 C12 H12 105.0
C12 C13 H13A 109.6
C12 C13 H13B 109.6
H13A C13 H13B 108.1
C14 C13 C12 110.46(15)
C14 C13 H13A 109.6
C14 C13 H13B 109.6
C5 C14 C13 114.41(15)
C5 C14 H14A 108.7
C5 C14 H14B 108.7
C13 C14 H14A 108.7
C13 C14 H14B 108.7
H14A C14 H14B 107.6
C10 C15 H15A 109.0
C10 C15 H15B 109.0
H15A C15 H15B 107.8
C16 C15 C10 113.01(15)
C16 C15 H15A 109.0
C16 C15 H15B 109.0
O2 C16 C15 122.62(18)
O2 C16 C17 122.30(17)
C17 C16 C15 115.03(15)
C16 C17 H17A 108.7
C16 C17 H17B 108.7
C16 C17 C18 114.11(14)
H17A C17 H17B 107.6
C18 C17 H17A 108.7
C18 C17 H17B 108.7
C17 C18 C12 109.51(14)
C19 C18 C12 109.27(14)
C19 C18 C17 107.42(15)
C20 C18 C12 112.92(15)
C20 C18 C17 111.93(14)
C20 C18 C19 105.55(14)
C18 C19 H19A 109.5
C18 C19 H19B 109.5
C18 C19 H19C 109.5
H19A C19 H19B 109.5
H19A C19 H19C 109.5
H19B C19 H19C 109.5
O3 C20 O4 122.98(17)
O3 C20 C18 124.10(16)
O4 C20 C18 112.88(15)
O4 C21 H21A 110.2
O4 C21 H21B 110.2
O4 C21 H21C 110.6
O4 C21 H21D 110.6
O4 C21 C22 107.7(6)
O4 C21 C22A 105.7(8)
H21A C21 H21B 108.5
H21C C21 H21D 108.7
C22 C21 H21A 110.2
C22 C21 H21B 110.2
C22A C21 H21C 110.6
C22A C21 H21D 110.6
C21 C22 H22A 109.5
C21 C22 H22B 109.5
C21 C22 H22C 109.5
H22A C22 H22B 109.5
H22A C22 H22C 109.5
H22B C22 H22C 109.5
C20' O4' C21' 116.75(16)
H1'A C1' H1'B 109.5
H1'A C1' H1'C 109.5
H1'B C1' H1'C 109.5
C2' C1' H1'A 109.5
C2' C1' H1'B 109.5
C2' C1' H1'C 109.5
C1' C2' C3' 113.42(16)
C1' C2' C6' 116.06(16)
C1' C2' C7' 111.54(16)
C3' C2' C6' 101.26(15)
C3' C2' C7' 106.74(15)
C6' C2' C7' 106.93(15)
O1' C3' C2' 125.44(18)
O1' C3' C4' 125.85(18)
C4' C3' C2' 108.71(16)
C3' C4' H4'A 110.8
C3' C4' H4'B 110.8
C3' C4' C5' 104.97(15)
H4'A C4' H4'B 108.8
C5' C4' H4'A 110.8
C5' C4' H4'B 110.8
C4' C5' C9' 112.80(14)
C6' C5' C4' 100.46(15)
C6' C5' C9' 107.61(14)
C14' C5' C4' 114.66(15)
C14' C5' C6' 109.72(14)
C14' C5' C9' 110.86(15)
C2' C6' C5' 103.68(15)
C2' C6' H6'A 111.0
C2' C6' H6'B 111.0
C5' C6' H6'A 111.0
C5' C6' H6'B 111.0
H6'A C6' H6'B 109.0
C2' C7' H7'A 109.0
C2' C7' H7'B 109.0
H7'A C7' H7'B 107.8
C8' C7' C2' 112.98(15)
C8' C7' H7'A 109.0
C8' C7' H7'B 109.0
C7' C8' H8'A 109.1
C7' C8' H8'B 109.1
C7' C8' C9' 112.68(14)
H8'A C8' H8'B 107.8
C9' C8' H8'A 109.1
C9' C8' H8'B 109.1
C5' C9' H9' 105.3
C5' C9' C10' 115.76(14)
C8' C9' C5' 110.10(14)
C8' C9' H9' 105.3
C8' C9' C10' 114.13(14)
C10' C9' H9' 105.3
C11' C10' C9' 113.61(15)
C11' C10' C12' 111.37(15)
C11' C10' C15' 106.82(14)
C12' C10' C9' 108.09(14)
C15' C10' C9' 107.02(14)
C15' C10' C12' 109.81(15)
C10' C11' H11D 109.5
C10' C11' H11E 109.5
C10' C11' H11F 109.5
H11D C11' H11E 109.5
H11D C11' H11F 109.5
H11E C11' H11F 109.5
C10' C12' H12' 104.9
C10' C12' C18' 114.64(14)
C13' C12' C10' 111.02(15)
C13' C12' H12' 104.9
C13' C12' C18' 115.21(15)
C18' C12' H12' 104.9
C12' C13' H13C 109.6
C12' C13' H13D 109.6
H13C C13' H13D 108.2
C14' C13' C12' 110.09(15)
C14' C13' H13C 109.6
C14' C13' H13D 109.6
C5' C14' C13' 113.75(15)
C5' C14' H14C 108.8
C5' C14' H14D 108.8
C13' C14' H14C 108.8
C13' C14' H14D 108.8
H14C C14' H14D 107.7
C10' C15' H15C 108.7
C10' C15' H15D 108.7
H15C C15' H15D 107.6
C16' C15' C10' 114.11(15)
C16' C15' H15C 108.7
C16' C15' H15D 108.7
O2' C16' C15' 122.20(19)
O2' C16' C17' 122.67(19)
C17' C16' C15' 115.00(16)
C16' C17' H17C 108.5
C16' C17' H17D 108.5
C16' C17' C18' 114.98(16)
H17C C17' H17D 107.5
C18' C17' H17C 108.5
C18' C17' H17D 108.5
C17' C18' C12' 108.48(15)
C17' C18' C19' 107.30(16)
C19' C18' C12' 110.19(15)
C20' C18' C12' 113.46(15)
C20' C18' C17' 112.53(16)
C20' C18' C19' 104.67(16)
C18' C19' H19D 109.5
C18' C19' H19E 109.5
C18' C19' H19F 109.5
H19D C19' H19E 109.5
H19D C19' H19F 109.5
H19E C19' H19F 109.5
O3' C20' O4' 123.58(18)
O3' C20' C18' 124.49(18)
O4' C20' C18' 111.83(16)
O4' C21' H21E 109.6
O4' C21' H21F 109.6
O4' C21' C22' 110.50(17)
H21E C21' H21F 108.1
C22' C21' H21E 109.6
C22' C21' H21F 109.6
C21' C22' H22G 109.5
C21' C22' H22H 109.5
C21' C22' H22I 109.5
H22G C22' H22H 109.5
H22G C22' H22I 109.5
H22H C22' H22I 109.5
C21 C22A H22D 109.5
C21 C22A H22E 109.5
C21 C22A H22F 109.5
H22D C22A H22E 109.5
H22D C22A H22F 109.5
H22E C22A H22F 109.5

loop_
_geom_bond_atom_site_label_1
_geom_bond_atom_site_label_2
_geom_bond_distance
O1 C3 1.209(3)
O2 C16 1.208(2)
O3 C20 1.206(2)
O4 C20 1.342(2)
O4 C21 1.454(2)
C1 H1A 0.9800
C1 H1B 0.9800
C1 H1C 0.9800
C1 C2 1.521(3)
C2 C3 1.530(3)
C2 C6 1.526(3)
C2 C7 1.544(3)
C3 C4 1.527(3)
C4 H4A 0.9900
C4 H4B 0.9900
C4 C5 1.553(3)
C5 C6 1.545(2)
C5 C9 1.554(2)
C5 C14 1.524(3)
C6 H6A 0.9900
C6 H6B 0.9900
C7 H7A 0.9900
C7 H7B 0.9900
C7 C8 1.535(3)
C8 H8A 0.9900
C8 H8B 0.9900
C8 C9 1.537(2)
C9 H9 1.0000
C9 C10 1.563(2)
C10 C11 1.539(2)
C10 C12 1.554(2)
C10 C15 1.550(2)
C11 H11A 0.9800
C11 H11B 0.9800
C11 H11C 0.9800
C12 H12 1.0000
C12 C13 1.535(2)
C12 C18 1.566(2)
C13 H13A 0.9900
C13 H13B 0.9900
C13 C14 1.526(2)
C14 H14A 0.9900
C14 H14B 0.9900
C15 H15A 0.9900
C15 H15B 0.9900
C15 C16 1.512(2)
C16 C17 1.505(3)
C17 H17A 0.9900
C17 H17B 0.9900
C17 C18 1.547(2)
C18 C19 1.538(3)
C18 C20 1.531(2)
C19 H19A 0.9800
C19 H19B 0.9800
C19 H19C 0.9800
C21 H21A 0.9900
C21 H21B 0.9900
C21 H21C 0.9900
C21 H21D 0.9900
C21 C22 1.505(5)
C21 C22A 1.507(6)
C22 H22A 0.9800
C22 H22B 0.9800
C22 H22C 0.9800
O1' C3' 1.209(3)
O2' C16' 1.214(3)
O3' C20' 1.207(3)
O4' C20' 1.342(2)
O4' C21' 1.459(2)
C1' H1'A 0.9800
C1' H1'B 0.9800
C1' H1'C 0.9800
C1' C2' 1.518(3)
C2' C3' 1.525(3)
C2' C6' 1.529(3)
C2' C7' 1.553(3)
C3' C4' 1.521(3)
C4' H4'A 0.9900
C4' H4'B 0.9900
C4' C5' 1.552(3)
C5' C6' 1.544(3)
C5' C9' 1.552(2)
C5' C14' 1.527(2)
C6' H6'A 0.9900
C6' H6'B 0.9900
C7' H7'A 0.9900
C7' H7'B 0.9900
C7' C8' 1.533(3)
C8' H8'A 0.9900
C8' H8'B 0.9900
C8' C9' 1.538(2)
C9' H9' 1.0000
C9' C10' 1.569(2)
C10' C11' 1.541(2)
C10' C12' 1.555(2)
C10' C15' 1.543(2)
C11' H11D 0.9800
C11' H11E 0.9800
C11' H11F 0.9800
C12' H12' 1.0000
C12' C13' 1.531(3)
C12' C18' 1.566(2)
C13' H13C 0.9900
C13' H13D 0.9900
C13' C14' 1.530(2)
C14' H14C 0.9900
C14' H14D 0.9900
C15' H15C 0.9900
C15' H15D 0.9900
C15' C16' 1.512(3)
C16' C17' 1.502(3)
C17' H17C 0.9900
C17' H17D 0.9900
C17' C18' 1.545(3)
C18' C19' 1.546(3)
C18' C20' 1.533(3)
C19' H19D 0.9800
C19' H19E 0.9800
C19' H19F 0.9800
C21' H21E 0.9900
C21' H21F 0.9900
C21' C22' 1.505(3)
C22' H22G 0.9800
C22' H22H 0.9800
C22' H22I 0.9800
C22A H22D 0.9800
C22A H22E 0.9800
C22A H22F 0.9800
